data_2235254
loop_
_publ_author_name
'Aman, Farhana'
'Siddiqui, Waseeq Ahmad'
'Ashraf, Adnan'
'Siddiqui, Hamid Latif'
'Parvez, Masood'

_publ_section_title
;
 <i>N</i>-Benzyl-4-hydroxy-2-methyl-1,1-dioxo-2<i>H</i>-1\l^6^,2-benzothiazine-3-carboxamide
;
_journal_coeditor_code SU2428
_journal_issue 6
_journal_name_full 'Acta Crystallographica Section E'
_journal_page_first o1921
_journal_paper_doi 10.1107/S1600536812022805
_journal_volume 68
_journal_year 2012
_chemical_formula_iupac 'C17 H16 N2 O4 S'
_chemical_formula_moiety 'C17 H16 N2 O4 S'
_chemical_formula_sum 'C17 H16 N2 O4 S'
_chemical_formula_weight 344.38
_chemical_name_systematic
;
<i>N</i>-Benzyl-4-hydroxy-2-methyl-1,1-dioxo-2<i>H</i>-1\l^6^,2-
benzothiazine-3-carboxamide
;
_space_group_IT_number 2
_symmetry_cell_setting triclinic
_symmetry_space_group_name_Hall '-P 1'
_symmetry_space_group_name_H-M 'P -1'
_atom_sites_solution_hydrogens geom
_atom_sites_solution_primary direct
_atom_sites_solution_secondary difmap
_cell_angle_alpha 66.61(2)
_cell_angle_beta 87.66(2)
_cell_angle_gamma 69.38(2)
_cell_formula_units_Z 2
_cell_length_a 8.785(3)
_cell_length_b 9.122(3)
_cell_length_c 11.425(4)
_cell_measurement_reflns_used 3525
_cell_measurement_temperature 173(2)
_cell_measurement_theta_max 27.48
_cell_measurement_theta_min 1.00
_cell_volume 781.3(5)
_computing_cell_refinement 'DENZO (Otwinowski & Minor, 1997)'
_computing_data_collection 'COLLECT (Hooft, 1998)'
_computing_data_reduction 'SCALEPACK (Otwinowski & Minor, 1997)'
_computing_molecular_graphics 'ORTEP-3 for Windows (Farrugia, 1997)'
_computing_publication_material 'SHELXL97 (Sheldrick, 2008)'
_computing_structure_refinement 'SHELXL97 (Sheldrick, 2008)'
_computing_structure_solution 'SHELXS97 (Sheldrick, 2008)'
_diffrn_ambient_temperature 173(2)
_diffrn_measured_fraction_theta_full 0.983
_diffrn_measured_fraction_theta_max 0.983
_diffrn_measurement_device_type 'Nonius KappaCCD'
_diffrn_measurement_method '\w and \f scans'
_diffrn_radiation_monochromator graphite
_diffrn_radiation_source 'fine-focus sealed tube'
_diffrn_radiation_type MoK\a
_diffrn_radiation_wavelength 0.71073
_diffrn_reflns_av_R_equivalents 0.0282
_diffrn_reflns_av_sigmaI/netI 0.0335
_diffrn_reflns_limit_h_max 11
_diffrn_reflns_limit_h_min -10
_diffrn_reflns_limit_k_max 11
_diffrn_reflns_limit_k_min -11
_diffrn_reflns_limit_l_max 14
_diffrn_reflns_limit_l_min -14
_diffrn_reflns_number 6837
_diffrn_reflns_theta_full 27.64
_diffrn_reflns_theta_max 27.64
_diffrn_reflns_theta_min 3.34
_diffrn_standards_number 0
_exptl_absorpt_coefficient_mu 0.232
_exptl_absorpt_correction_T_max 0.9772
_exptl_absorpt_correction_T_min 0.9638
_exptl_absorpt_correction_type multi-scan
_exptl_absorpt_process_details '(<i>SORTAV</i>; Blessing, 1997)'
_exptl_crystal_colour colourless
_exptl_crystal_density_diffrn 1.464
_exptl_crystal_density_method 'not measured'
_exptl_crystal_description prism
_exptl_crystal_F_000 360
_exptl_crystal_size_max 0.16
_exptl_crystal_size_mid 0.16
_exptl_crystal_size_min 0.10
_refine_diff_density_max 0.347
_refine_diff_density_min -0.416
_refine_ls_extinction_method none
_refine_ls_goodness_of_fit_ref 1.062
_refine_ls_hydrogen_treatment constr
_refine_ls_matrix_type full
_refine_ls_number_parameters 219
_refine_ls_number_reflns 3592
_refine_ls_number_restraints 0
_refine_ls_restrained_S_all 1.062
_refine_ls_R_factor_all 0.0552
_refine_ls_R_factor_gt 0.0463
_refine_ls_shift/su_max 0.000
_refine_ls_shift/su_mean 0.000
_refine_ls_structure_factor_coef Fsqd
_refine_ls_weighting_details 'calc w=1/[\s^2^(Fo^2^)+(0.0393P)^2^+0.7103P] where P=(Fo^2^+2Fc^2^)/3'
_refine_ls_weighting_scheme calc
_refine_ls_wR_factor_gt 0.1072
_refine_ls_wR_factor_ref 0.1134
_reflns_number_gt 3141
_reflns_number_total 3592
_reflns_threshold_expression I>2sigma(I)
_cod_data_source_file su2428.cif
_cod_data_source_block I
_cod_original_cell_volume 781.2(5)
_cod_database_code 2235254
_cod_database_fobs_code 2235254

loop_
_symmetry_equiv_pos_as_xyz
'x, y, z'
'-x, -y, -z'

loop_
_atom_site_type_symbol
_atom_site_label
_atom_site_fract_x
_atom_site_fract_y
_atom_site_fract_z
_atom_site_U_iso_or_equiv
_atom_site_adp_type
_atom_site_calc_flag
_atom_site_refinement_flags
_atom_site_occupancy
_atom_site_symmetry_multiplicity
S S1 0.62867(5) 0.60505(6) 0.34904(4) 0.02296(13) Uani d . 1 1
O O1 0.58802(17) 0.69700(17) 0.42959(14) 0.0283(3) Uani d . 1 1
O O2 0.50059(16) 0.61698(18) 0.26852(14) 0.0293(3) Uani d . 1 1
O O3 0.93624(19) 0.2725(2) 0.19251(15) 0.0345(3) Uani d . 1 1
H H3O 0.9365 0.1725 0.2308 0.052 Uiso calc R 1 1
O O4 0.88028(17) 0.02644(18) 0.36729(14) 0.0309(3) Uani d . 1 1
N N1 0.72650(19) 0.40160(19) 0.44128(15) 0.0219(3) Uani d . 1 1
N N2 0.71929(19) 0.0748(2) 0.51809(16) 0.0253(3) Uani d . 1 1
H H2N 0.6669 0.1466 0.5526 0.030 Uiso calc R 1 1
C C1 0.7810(2) 0.6574(2) 0.25555(18) 0.0249(4) Uani d . 1 1
C C2 0.8007(3) 0.8122(3) 0.22507(19) 0.0296(4) Uani d . 1 1
H H2 0.7324 0.8939 0.2550 0.036 Uiso calc R 1 1
C C3 0.9231(3) 0.8447(3) 0.1495(2) 0.0357(5) Uani d . 1 1
H H3 0.9389 0.9499 0.1275 0.043 Uiso calc R 1 1
C C4 1.0220(3) 0.7253(3) 0.1060(2) 0.0375(5) Uani d . 1 1
H H4 1.1040 0.7501 0.0534 0.045 Uiso calc R 1 1
C C5 1.0029(3) 0.5700(3) 0.1383(2) 0.0323(5) Uani d . 1 1
H H5 1.0714 0.4889 0.1079 0.039 Uiso calc R 1 1
C C6 0.8826(2) 0.5329(3) 0.21550(18) 0.0262(4) Uani d . 1 1
C C7 0.8691(2) 0.3635(3) 0.26145(19) 0.0257(4) Uani d . 1 1
C C8 0.7992(2) 0.3010(2) 0.36928(19) 0.0235(4) Uani d . 1 1
C C9 0.8009(2) 0.1249(2) 0.41831(19) 0.0248(4) Uani d . 1 1
C C10 0.8312(3) 0.3639(3) 0.55606(19) 0.0291(4) Uani d . 1 1
H H10A 0.8803 0.2394 0.6056 0.035 Uiso calc R 1 1
H H10B 0.7645 0.4172 0.6096 0.035 Uiso calc R 1 1
H H10C 0.9182 0.4100 0.5288 0.035 Uiso calc R 1 1
C C11 0.7160(3) -0.0979(2) 0.5706(2) 0.0287(4) Uani d . 1 1
H H11A 0.8282 -0.1813 0.5792 0.034 Uiso calc R 1 1
H H11B 0.6461 -0.1068 0.5098 0.034 Uiso calc R 1 1
C C12 0.6520(2) -0.1446(2) 0.69982(19) 0.0272(4) Uani d . 1 1
C C13 0.6713(3) -0.0783(3) 0.7863(2) 0.0317(4) Uani d . 1 1
H H13 0.7232 0.0031 0.7634 0.038 Uiso calc R 1 1
C C14 0.6155(3) -0.1299(3) 0.9056(2) 0.0392(5) Uani d . 1 1
H H14 0.6304 -0.0845 0.9641 0.047 Uiso calc R 1 1
C C15 0.5382(3) -0.2469(3) 0.9401(2) 0.0437(6) Uani d . 1 1
H H15 0.4990 -0.2810 1.0216 0.052 Uiso calc R 1 1
C C16 0.5185(3) -0.3139(3) 0.8547(2) 0.0411(5) Uani d . 1 1
H H16 0.4660 -0.3948 0.8779 0.049 Uiso calc R 1 1
C C17 0.5749(3) -0.2635(3) 0.7358(2) 0.0322(5) Uani d . 1 1
H H17 0.5610 -0.3104 0.6780 0.039 Uiso calc R 1 1

loop_
_atom_site_aniso_label
_atom_site_aniso_U_11
_atom_site_aniso_U_22
_atom_site_aniso_U_33
_atom_site_aniso_U_12
_atom_site_aniso_U_13
_atom_site_aniso_U_23
S1 0.0241(2) 0.0199(2) 0.0242(2) -0.00610(17) 0.00430(17) -0.01015(18)
O1 0.0335(7) 0.0217(7) 0.0312(7) -0.0075(6) 0.0082(6) -0.0148(6)
O2 0.0265(7) 0.0291(7) 0.0301(7) -0.0081(6) 0.0004(6) -0.0116(6)
O3 0.0401(8) 0.0339(8) 0.0351(8) -0.0121(7) 0.0151(7) -0.0218(7)
O4 0.0336(7) 0.0250(7) 0.0369(8) -0.0068(6) 0.0096(6) -0.0192(6)
N1 0.0251(8) 0.0179(7) 0.0232(8) -0.0065(6) 0.0040(6) -0.0101(6)
N2 0.0270(8) 0.0200(8) 0.0295(9) -0.0057(6) 0.0052(7) -0.0134(7)
C1 0.0275(9) 0.0249(9) 0.0208(9) -0.0096(7) 0.0025(7) -0.0081(7)
C2 0.0369(11) 0.0266(10) 0.0253(10) -0.0127(8) 0.0026(8) -0.0096(8)
C3 0.0484(13) 0.0329(11) 0.0288(11) -0.0236(10) 0.0048(9) -0.0079(9)
C4 0.0395(12) 0.0447(13) 0.0296(11) -0.0222(10) 0.0101(9) -0.0112(10)
C5 0.0322(10) 0.0371(11) 0.0269(10) -0.0121(9) 0.0079(8) -0.0132(9)
C6 0.0264(9) 0.0275(10) 0.0229(9) -0.0089(8) 0.0032(7) -0.0093(8)
C7 0.0228(9) 0.0275(10) 0.0284(10) -0.0058(7) 0.0040(7) -0.0160(8)
C8 0.0211(8) 0.0222(9) 0.0277(9) -0.0047(7) 0.0037(7) -0.0136(8)
C9 0.0228(9) 0.0228(9) 0.0291(10) -0.0054(7) 0.0005(7) -0.0132(8)
C10 0.0342(10) 0.0256(10) 0.0268(10) -0.0085(8) -0.0015(8) -0.0115(8)
C11 0.0334(10) 0.0208(9) 0.0329(10) -0.0088(8) 0.0039(8) -0.0131(8)
C12 0.0263(9) 0.0210(9) 0.0279(10) -0.0036(7) -0.0025(8) -0.0075(8)
C13 0.0317(10) 0.0290(10) 0.0344(11) -0.0085(8) 0.0005(8) -0.0150(9)
C14 0.0449(13) 0.0403(13) 0.0286(11) -0.0094(10) -0.0024(9) -0.0150(10)
C15 0.0461(13) 0.0460(14) 0.0266(11) -0.0137(11) 0.0029(10) -0.0053(10)
C16 0.0466(13) 0.0376(12) 0.0328(12) -0.0200(11) -0.0012(10) -0.0037(10)
C17 0.0370(11) 0.0266(10) 0.0282(10) -0.0102(9) -0.0035(8) -0.0072(8)

loop_
_atom_type_symbol
_atom_type_description
_atom_type_scat_dispersion_real
_atom_type_scat_dispersion_imag
_atom_type_scat_source
C C 0.0033 0.0016 'International Tables Vol C Tables 4.2.6.8 and 6.1.1.4'
H H 0.0000 0.0000 'International Tables Vol C Tables 4.2.6.8 and 6.1.1.4'
N N 0.0061 0.0033 'International Tables Vol C Tables 4.2.6.8 and 6.1.1.4'
O O 0.0106 0.0060 'International Tables Vol C Tables 4.2.6.8 and 6.1.1.4'
S S 0.1246 0.1234 'International Tables Vol C Tables 4.2.6.8 and 6.1.1.4'

loop_
_geom_angle_atom_site_label_1
_geom_angle_atom_site_label_2
_geom_angle_atom_site_label_3
_geom_angle
O2 S1 O1 119.07(9)
O2 S1 N1 108.07(9)
O1 S1 N1 107.75(9)
O2 S1 C1 109.30(9)
O1 S1 C1 109.51(9)
N1 S1 C1 101.71(9)
C7 O3 H3O 109.5
C8 N1 C10 115.28(15)
C8 N1 S1 112.70(13)
C10 N1 S1 116.38(12)
C9 N2 C11 120.56(16)
C9 N2 H2N 119.7
C11 N2 H2N 119.7
C2 C1 C6 122.04(18)
C2 C1 S1 121.72(15)
C6 C1 S1 116.23(15)
C1 C2 C3 118.22(19)
C1 C2 H2 120.9
C3 C2 H2 120.9
C4 C3 C2 120.6(2)
C4 C3 H3 119.7
C2 C3 H3 119.7
C3 C4 C5 120.8(2)
C3 C4 H4 119.6
C5 C4 H4 119.6
C4 C5 C6 119.8(2)
C4 C5 H5 120.1
C6 C5 H5 120.1
C5 C6 C1 118.45(19)
C5 C6 C7 121.20(18)
C1 C6 C7 120.22(17)
O3 C7 C8 122.42(18)
O3 C7 C6 115.26(17)
C8 C7 C6 122.27(17)
C7 C8 N1 121.49(17)
C7 C8 C9 120.57(17)
N1 C8 C9 117.91(16)
O4 C9 N2 122.22(18)
O4 C9 C8 119.70(18)
N2 C9 C8 118.07(16)
N1 C10 H10A 109.5
N1 C10 H10B 109.5
H10A C10 H10B 109.5
N1 C10 H10C 109.5
H10A C10 H10C 109.5
H10B C10 H10C 109.5
N2 C11 C12 112.69(16)
N2 C11 H11A 109.1
C12 C11 H11A 109.1
N2 C11 H11B 109.1
C12 C11 H11B 109.1
H11A C11 H11B 107.8
C13 C12 C17 118.52(19)
C13 C12 C11 122.75(18)
C17 C12 C11 118.69(18)
C14 C13 C12 120.5(2)
C14 C13 H13 119.7
C12 C13 H13 119.7
C15 C14 C13 120.6(2)
C15 C14 H14 119.7
C13 C14 H14 119.7
C14 C15 C16 119.4(2)
C14 C15 H15 120.3
C16 C15 H15 120.3
C17 C16 C15 120.3(2)
C17 C16 H16 119.9
C15 C16 H16 119.9
C16 C17 C12 120.7(2)
C16 C17 H17 119.6
C12 C17 H17 119.6

loop_
_geom_bond_atom_site_label_1
_geom_bond_atom_site_label_2
_geom_bond_distance
S1 O2 1.4293(15)
S1 O1 1.4328(14)
S1 N1 1.6404(17)
S1 C1 1.757(2)
O3 C7 1.340(2)
O3 H3O 0.8400
O4 C9 1.255(2)
N1 C8 1.439(2)
N1 C10 1.484(2)
N2 C9 1.331(3)
N2 C11 1.457(2)
N2 H2N 0.8800
C1 C2 1.387(3)
C1 C6 1.400(3)
C2 C3 1.391(3)
C2 H2 0.9500
C3 C4 1.385(3)
C3 H3 0.9500
C4 C5 1.385(3)
C4 H4 0.9500
C5 C6 1.396(3)
C5 H5 0.9500
C6 C7 1.468(3)
C7 C8 1.359(3)
C8 C9 1.471(3)
C10 H10A 0.9800
C10 H10B 0.9800
C10 H10C 0.9800
C11 C12 1.510(3)
C11 H11A 0.9900
C11 H11B 0.9900
C12 C13 1.390(3)
C12 C17 1.394(3)
C13 C14 1.385(3)
C13 H13 0.9500
C14 C15 1.382(4)
C14 H14 0.9500
C15 C16 1.385(4)
C15 H15 0.9500
C16 C17 1.383(3)
C16 H16 0.9500
C17 H17 0.9500

loop_
_geom_hbond_atom_site_label_D
_geom_hbond_atom_site_label_H
_geom_hbond_atom_site_label_A
_geom_hbond_site_symmetry_A
_geom_hbond_distance_DH
_geom_hbond_distance_HA
_geom_hbond_distance_DA
_geom_hbond_angle_DHA
O3 H3O O4 . 0.84 1.79 2.531(2) 146
N2 H2N O1 2_666 0.88 2.24 2.980(2) 141
C10 H10A O4 2_756 0.98 2.50 3.349(3) 144
C11 H11B O1 1_545 0.99 2.51 3.374(3) 146
C15 H15 O2 1_546 0.95 2.59 3.496(3) 158

loop_
_geom_torsion_atom_site_label_1
_geom_torsion_atom_site_label_2
_geom_torsion_atom_site_label_3
_geom_torsion_atom_site_label_4
_geom_torsion
O2 S1 N1 C8 60.59(14)
O1 S1 N1 C8 -169.54(12)
C1 S1 N1 C8 -54.42(14)
O2 S1 N1 C10 -163.02(13)
O1 S1 N1 C10 -33.15(16)
C1 S1 N1 C10 81.97(15)
O2 S1 C1 C2 106.46(17)
O1 S1 C1 C2 -25.63(19)
N1 S1 C1 C2 -139.44(17)
O2 S1 C1 C6 -74.54(17)
O1 S1 C1 C6 153.38(15)
N1 S1 C1 C6 39.56(17)
C6 C1 C2 C3 1.7(3)
S1 C1 C2 C3 -179.35(16)
C1 C2 C3 C4 0.1(3)
C2 C3 C4 C5 -0.9(3)
C3 C4 C5 C6 0.0(3)
C4 C5 C6 C1 1.7(3)
C4 C5 C6 C7 -174.19(19)
C2 C1 C6 C5 -2.6(3)
S1 C1 C6 C5 178.41(15)
C2 C1 C6 C7 173.33(18)
S1 C1 C6 C7 -5.7(2)
C5 C6 C7 O3 -21.9(3)
C1 C6 C7 O3 162.27(18)
C5 C6 C7 C8 155.6(2)
C1 C6 C7 C8 -20.3(3)
O3 C7 C8 N1 -179.44(17)
C6 C7 C8 N1 3.3(3)
O3 C7 C8 C9 2.6(3)
C6 C7 C8 C9 -174.66(17)
C10 N1 C8 C7 -98.7(2)
S1 N1 C8 C7 38.2(2)
C10 N1 C8 C9 79.3(2)
S1 N1 C8 C9 -143.81(14)
C11 N2 C9 O4 -1.5(3)
C11 N2 C9 C8 179.79(17)
C7 C8 C9 O4 6.6(3)
N1 C8 C9 O4 -171.38(17)
C7 C8 C9 N2 -174.66(18)
N1 C8 C9 N2 7.3(3)
C9 N2 C11 C12 166.82(17)
N2 C11 C12 C13 -30.1(3)
N2 C11 C12 C17 152.07(18)
C17 C12 C13 C14 0.2(3)
C11 C12 C13 C14 -177.66(19)
C12 C13 C14 C15 -0.6(3)
C13 C14 C15 C16 0.7(4)
C14 C15 C16 C17 -0.3(4)
C15 C16 C17 C12 -0.1(3)
C13 C12 C17 C16 0.2(3)
C11 C12 C17 C16 178.1(2)

loop_
_cod_related_entry_id
_cod_related_entry_database
_cod_related_entry_code
1 ChemSpider 30657823
